data_4075119
loop_
_publ_author_name
'Fischer, Jan'
'Sch\"urmann, Markus'
'Mehring, Michael'
'Zachwieja, Uwe'
'Jurkschat, Klaus'

_publ_section_title
;
 The First O,C,S-Coordinating Pincer-Type Ligand and Its Application to
 the Synthesis of a Triorganotin Cation Stabilized by Two Different Donor
 Atoms&#x2020;
;
_journal_issue 11
_journal_name_full Organometallics
_journal_page_first 2886
_journal_paper_doi 10.1021/om0600590
_journal_volume 25
_journal_year 2006
_chemical_formula_moiety '[C40 H45 O3 P2 S Sn]+, [P F6]-'
_chemical_formula_sum 'C40 H45 F6 O3 P3 S Sn'
_chemical_formula_weight 931.42
_chemical_melting_point 433
_chemical_name_systematic
; 
 ? 
;
_space_group_IT_number 2
_symmetry_cell_setting triclinic
_symmetry_space_group_name_Hall '-P 1'
_symmetry_space_group_name_H-M 'P -1'
_atom_sites_solution_hydrogens geom
_atom_sites_solution_primary direct
_atom_sites_solution_secondary difmap
_audit_creation_method SHELXL-97
_cell_angle_alpha 88.244(3)
_cell_angle_beta 74.999(5)
_cell_angle_gamma 86.297(5)
_cell_formula_units_Z 2
_cell_length_a 11.1588(5)
_cell_length_b 11.8227(11)
_cell_length_c 16.2506(14)
_cell_measurement_reflns_used 30785
_cell_measurement_temperature 173(1)
_cell_measurement_theta_max 26.37
_cell_measurement_theta_min 3.03?
_cell_volume 2066.3(3)
_computing_cell_refinement
;
DENZO & SCALEPACK (Otwinowski & Minor, 1997)
;
_computing_data_collection 'COLLECT (Nonius, 1998)'
_computing_data_reduction
;
DENZO & SCALEPACK
;
_computing_molecular_graphics 'SHELXTL-Plus (Sheldrick, 1991)'
_computing_publication_material
;
SHELXL97
;
_computing_structure_refinement 'SHELXL97 (Sheldrick, 1997)'
_computing_structure_solution 'SHELXS97 (Sheldrick, 1997)'
_diffrn_ambient_temperature 173(1)
_diffrn_detector_area_resol_mean '19 vertical, 18 horizontal'
_diffrn_measured_fraction_theta_full 0.993
_diffrn_measured_fraction_theta_max 0.993
_diffrn_measurement_device_type 'Nonius KappaCCD'
_diffrn_measurement_method
;
 3 sets at different \k-angles and 237 frames via \w-rotation 
(\D/\w=1\%) at two times 60s per frame
;
_diffrn_radiation_monochromator graphite
_diffrn_radiation_type MoK\a
_diffrn_radiation_wavelength 0.71073
_diffrn_reflns_av_R_equivalents 0.050
_diffrn_reflns_av_sigmaI/netI 0.1674
_diffrn_reflns_limit_h_max 13
_diffrn_reflns_limit_h_min -13
_diffrn_reflns_limit_k_max 14
_diffrn_reflns_limit_k_min -14
_diffrn_reflns_limit_l_max 20
_diffrn_reflns_limit_l_min -19
_diffrn_reflns_number 30785
_diffrn_reflns_theta_full 26.37
_diffrn_reflns_theta_max 26.37
_diffrn_reflns_theta_min 3.03
_diffrn_source 'fine-focus sealed tube'
_diffrn_standards_decay_% 0
_diffrn_standards_number none
_exptl_absorpt_coefficient_mu 0.849
_exptl_absorpt_correction_type none
_exptl_crystal_colour colourless
_exptl_crystal_density_diffrn 1.497
_exptl_crystal_density_meas ?
_exptl_crystal_density_method 'not measured'
_exptl_crystal_description block
_exptl_crystal_F_000 948
_exptl_crystal_size_max 0.10
_exptl_crystal_size_mid 0.05
_exptl_crystal_size_min 0.05
_refine_diff_density_max 0.851
_refine_diff_density_min -0.466
_refine_diff_density_rms 0.070
_refine_ls_extinction_method none
_refine_ls_goodness_of_fit_ref 0.724
_refine_ls_hydrogen_treatment mixed
_refine_ls_matrix_type full
_refine_ls_number_parameters 487
_refine_ls_number_reflns 8399
_refine_ls_number_restraints 0
_refine_ls_restrained_S_all 0.724
_refine_ls_R_factor_all 0.0936
_refine_ls_R_factor_gt 0.0390
_refine_ls_shift/su_max 0.001
_refine_ls_shift/su_mean 0.000
_refine_ls_structure_factor_coef Fsqd
_refine_ls_weighting_details 'calc w=1/[\s^2^(Fo^2^)+(0.0000P)^2^+0.0000P] where P=(Fo^2^+2Fc^2^)/3'
_refine_ls_weighting_scheme calc
_refine_ls_wR_factor_gt 0.0551
_refine_ls_wR_factor_ref 0.0610
_reflns_number_gt 4501
_reflns_number_total 8399
_reflns_threshold_expression >2sigma(I)
_cod_data_source_file om0600590si20060324_060705.cif
_cod_data_source_block compound4
_cod_depositor_comments
;
The following automatic conversions were performed:

'_exptl_crystal_density_meas' value 'not measured' was changed to '?'
- the value is perceived as not measured.

Automatic conversion script
Id: cif_fix_values 3008 2015-01-20 13:52:24Z robertas 
;
_cod_original_sg_symbol_H-M P-1
_cod_database_code 4075119

loop_
_symmetry_equiv_pos_as_xyz
'x, y, z'
'-x, -y, -z'

loop_
_atom_site_label
_atom_site_type_symbol
_atom_site_fract_x
_atom_site_fract_y
_atom_site_fract_z
_atom_site_U_iso_or_equiv
_atom_site_adp_type
_atom_site_occupancy
_atom_site_symmetry_multiplicity
_atom_site_calc_flag
_atom_site_refinement_flags
Sn1 Sn -0.165403(19) 0.36957(2) -0.202448(16) 0.03006(8) Uani 1 1 d .
P2 P -0.08006(7) 0.26764(8) -0.39396(6) 0.0305(2) Uani 1 1 d .
P1 P 0.09026(7) 0.34557(8) -0.11639(6) 0.0295(2) Uani 1 1 d .
P3 P 0.27621(10) -0.13010(11) -0.29499(8) 0.0591(3) Uani 1 1 d .
S1 S -0.07317(7) 0.43490(8) -0.07943(6) 0.0358(2) Uani 1 1 d .
O2 O -0.19354(16) 0.30934(18) -0.32762(13) 0.0311(6) Uani 1 1 d .
O2" O -0.09082(16) 0.14461(18) -0.42262(13) 0.0305(6) Uani 1 1 d .
O2' O -0.04508(16) 0.33664(18) -0.47796(13) 0.0346(6) Uani 1 1 d .
F1 F 0.2045(2) -0.0134(2) -0.26888(17) 0.1039(10) Uani 1 1 d .
F2 F 0.4046(2) -0.0731(3) -0.32103(19) 0.1351(12) Uani 1 1 d .
F3 F 0.2947(2) -0.1449(2) -0.20123(16) 0.1015(9) Uani 1 1 d .
F4 F 0.26212(17) -0.11301(19) -0.38951(13) 0.0679(7) Uani 1 1 d .
F5 F 0.1521(2) -0.1920(2) -0.26803(17) 0.1089(10) Uani 1 1 d .
F6 F 0.3479(2) -0.2475(2) -0.32136(16) 0.1077(10) Uani 1 1 d .
C41 C -0.2988(2) 0.2595(3) -0.1305(2) 0.0306(9) Uani 1 1 d .
C46 C -0.3162(3) 0.2433(3) -0.0428(2) 0.0360(9) Uani 1 1 d .
H46 H -0.2617 0.2735 -0.0159 0.043 Uiso 1 1 calc R
C45 C -0.4140(3) 0.1826(3) 0.0046(2) 0.0419(10) Uani 1 1 d .
H45 H -0.4247 0.1729 0.0630 0.050 Uiso 1 1 calc R
C44 C -0.4951(3) 0.1369(3) -0.0345(3) 0.0446(10) Uani 1 1 d .
H44 H -0.5615 0.0980 -0.0022 0.054 Uiso 1 1 calc R
C43 C -0.4780(3) 0.1487(3) -0.1211(3) 0.0431(10) Uani 1 1 d .
H43 H -0.5311 0.1156 -0.1478 0.052 Uiso 1 1 calc R
C42 C -0.3808(3) 0.2105(3) -0.1687(2) 0.0371(9) Uani 1 1 d .
H42 H -0.3705 0.2192 -0.2272 0.045 Uiso 1 1 calc R
C51 C -0.2428(2) 0.5335(3) -0.2244(2) 0.0306(9) Uani 1 1 d .
C56 C -0.2310(3) 0.6285(3) -0.1792(2) 0.0379(9) Uani 1 1 d .
H56 H -0.1818 0.6221 -0.1408 0.045 Uiso 1 1 calc R
C55 C -0.2905(3) 0.7318(3) -0.1898(2) 0.0437(10) Uani 1 1 d .
H55 H -0.2813 0.7938 -0.1586 0.052 Uiso 1 1 calc R
C54 C -0.3637(3) 0.7435(3) -0.2469(2) 0.0462(10) Uani 1 1 d .
H54 H -0.4044 0.8130 -0.2537 0.055 Uiso 1 1 calc R
C53 C -0.3760(3) 0.6515(4) -0.2936(2) 0.0433(10) Uani 1 1 d .
H53 H -0.4239 0.6590 -0.3328 0.052 Uiso 1 1 calc R
C52 C -0.3172(3) 0.5488(3) -0.2820(2) 0.0374(9) Uani 1 1 d .
H52 H -0.3270 0.4872 -0.3135 0.045 Uiso 1 1 calc R
C1 C 0.0221(2) 0.3098(3) -0.2649(2) 0.0247(8) Uani 1 1 d .
C6 C 0.0496(3) 0.2768(3) -0.3498(2) 0.0293(9) Uani 1 1 d .
C5 C 0.1724(3) 0.2528(3) -0.3966(2) 0.0309(9) Uani 1 1 d .
H5 H 0.1878 0.2319 -0.4533 0.037 Uiso 1 1 calc R
C4 C 0.2719(3) 0.2593(3) -0.3607(2) 0.0305(9) Uani 1 1 d .
C3 C 0.2427(3) 0.2870(3) -0.2753(2) 0.0292(9) Uani 1 1 d .
H3 H 0.3068 0.2890 -0.2485 0.035 Uiso 1 1 calc R
C2 C 0.1207(3) 0.3120(3) -0.22774(19) 0.0267(8) Uani 1 1 d .
C21 C 0.2173(2) 0.4256(3) -0.1078(2) 0.0267(8) Uani 1 1 d .
C22 C 0.2357(3) 0.5290(3) -0.1504(2) 0.0353(9) Uani 1 1 d .
H22 H 0.1784 0.5586 -0.1791 0.042 Uiso 1 1 calc R
C23 C 0.3388(3) 0.5885(3) -0.1505(2) 0.0387(9) Uani 1 1 d .
H23 H 0.3506 0.6582 -0.1786 0.046 Uiso 1 1 calc R
C24 C 0.4238(3) 0.5429(3) -0.1081(2) 0.0384(10) Uani 1 1 d .
H24 H 0.4942 0.5815 -0.1091 0.046 Uiso 1 1 calc R
C25 C 0.4059(3) 0.4421(3) -0.0650(2) 0.0349(9) Uani 1 1 d .
H25 H 0.4630 0.4135 -0.0357 0.042 Uiso 1 1 calc R
C26 C 0.3029(3) 0.3816(3) -0.0646(2) 0.0296(9) Uani 1 1 d .
H26 H 0.2913 0.3124 -0.0357 0.035 Uiso 1 1 calc R
C11 C 0.0950(3) 0.2194(3) -0.0543(2) 0.0278(8) Uani 1 1 d .
C16 C 0.1611(3) 0.1207(3) -0.0891(2) 0.0331(9) Uani 1 1 d .
H16 H 0.1962 0.1173 -0.1476 0.040 Uiso 1 1 calc R
C15 C 0.1753(3) 0.0288(3) -0.0385(3) 0.0404(10) Uani 1 1 d .
H15 H 0.2190 -0.0368 -0.0626 0.048 Uiso 1 1 calc R
C14 C 0.1246(3) 0.0333(3) 0.0485(2) 0.0420(10) Uani 1 1 d .
H14 H 0.1364 -0.0285 0.0829 0.050 Uiso 1 1 calc R
C13 C 0.0568(3) 0.1289(3) 0.0842(2) 0.0414(10) Uani 1 1 d .
H13 H 0.0208 0.1310 0.1426 0.050 Uiso 1 1 calc R
C12 C 0.0422(3) 0.2213(3) 0.0336(2) 0.0380(9) Uani 1 1 d .
H12 H -0.0034 0.2859 0.0581 0.046 Uiso 1 1 calc R
C7 C 0.4057(3) 0.2421(3) -0.4149(2) 0.0357(9) Uani 1 1 d .
C8 C 0.4383(3) 0.3529(3) -0.4669(3) 0.0710(14) Uani 1 1 d .
H8A H 0.4418 0.4126 -0.4290 0.106 Uiso 1 1 calc R
H8B H 0.3757 0.3733 -0.4965 0.106 Uiso 1 1 calc R
H8C H 0.5175 0.3417 -0.5074 0.106 Uiso 1 1 calc R
C10 C 0.4188(3) 0.1484(3) -0.4785(2) 0.0644(13) Uani 1 1 d .
H10A H 0.5045 0.1369 -0.5092 0.097 Uiso 1 1 calc R
H10B H 0.3698 0.1693 -0.5178 0.097 Uiso 1 1 calc R
H10C H 0.3906 0.0797 -0.4490 0.097 Uiso 1 1 calc R
C9 C 0.4958(3) 0.2181(4) -0.3616(2) 0.0778(16) Uani 1 1 d .
H9A H 0.4921 0.2808 -0.3247 0.117 Uiso 1 1 calc R
H9B H 0.5783 0.2074 -0.3980 0.117 Uiso 1 1 calc R
H9C H 0.4746 0.1506 -0.3279 0.117 Uiso 1 1 calc R
C31 C -0.1035(3) 0.3321(3) -0.5499(2) 0.0422(10) Uani 1 1 d .
H31 H -0.1354 0.2571 -0.5515 0.051 Uiso 1 1 calc R
C32 C -0.2082(3) 0.4209(4) -0.5366(3) 0.0719(14) Uani 1 1 d .
H32A H -0.2636 0.4107 -0.4812 0.108 Uiso 1 1 calc R
H32B H -0.2526 0.4144 -0.5793 0.108 Uiso 1 1 calc R
H32C H -0.1756 0.4947 -0.5406 0.108 Uiso 1 1 calc R
C33 C -0.0037(3) 0.3515(4) -0.6283(2) 0.0696(14) Uani 1 1 d .
H33A H 0.0262 0.4256 -0.6269 0.104 Uiso 1 1 calc R
H33B H -0.0361 0.3463 -0.6773 0.104 Uiso 1 1 calc R
H33C H 0.0633 0.2953 -0.6316 0.104 Uiso 1 1 calc R
C34 C -0.1588(3) 0.0566(3) -0.3660(2) 0.0364(9) Uani 1 1 d .
H34 H -0.2363 0.0909 -0.3302 0.044 Uiso 1 1 calc R
C35 C -0.1884(3) -0.0264(3) -0.4243(2) 0.0571(12) Uani 1 1 d .
H35A H -0.2358 0.0119 -0.4595 0.086 Uiso 1 1 calc R
H35B H -0.2358 -0.0847 -0.3912 0.086 Uiso 1 1 calc R
H35C H -0.1125 -0.0598 -0.4597 0.086 Uiso 1 1 calc R
C36 C -0.0815(4) 0.0057(4) -0.3111(3) 0.0831(15) Uani 1 1 d .
H36A H -0.0019 -0.0205 -0.3460 0.125 Uiso 1 1 calc R
H36B H -0.1221 -0.0570 -0.2792 0.125 Uiso 1 1 calc R
H36C H -0.0706 0.0617 -0.2725 0.125 Uiso 1 1 calc R

loop_
_atom_site_aniso_label
_atom_site_aniso_U_11
_atom_site_aniso_U_22
_atom_site_aniso_U_33
_atom_site_aniso_U_23
_atom_site_aniso_U_13
_atom_site_aniso_U_12
Sn1 0.02362(12) 0.03706(18) 0.02948(16) -0.00303(12) -0.00668(10) -0.00108(10)
P2 0.0284(5) 0.0374(7) 0.0269(6) -0.0027(5) -0.0090(4) -0.0035(4)
P1 0.0245(4) 0.0376(7) 0.0271(6) -0.0049(5) -0.0074(4) -0.0010(4)
P3 0.0644(7) 0.0605(9) 0.0501(8) 0.0006(7) -0.0143(6) 0.0097(7)
S1 0.0272(5) 0.0472(7) 0.0336(6) -0.0115(5) -0.0091(4) 0.0044(4)
O2 0.0285(11) 0.0367(16) 0.0285(14) -0.0061(12) -0.0080(10) -0.0008(10)
O2" 0.0336(12) 0.0328(16) 0.0259(14) -0.0019(12) -0.0076(10) -0.0075(10)
O2' 0.0346(12) 0.0431(17) 0.0290(15) 0.0034(12) -0.0120(11) -0.0104(11)
F1 0.149(2) 0.077(2) 0.101(2) -0.0385(18) -0.0689(19) 0.0533(18)
F2 0.091(2) 0.209(4) 0.124(3) 0.012(2) -0.0504(18) -0.055(2)
F3 0.160(2) 0.093(2) 0.0544(18) -0.0120(16) -0.0413(17) 0.0358(18)
F4 0.0747(14) 0.086(2) 0.0485(16) 0.0058(14) -0.0274(12) -0.0030(13)
F5 0.0829(17) 0.130(3) 0.096(2) -0.0169(19) 0.0200(15) -0.0427(17)
F6 0.139(2) 0.105(2) 0.0660(19) -0.0127(17) -0.0219(16) 0.0720(19)
C41 0.0252(18) 0.032(2) 0.033(2) -0.0011(19) -0.0063(16) 0.0039(15)
C46 0.032(2) 0.035(3) 0.040(3) -0.003(2) -0.0091(17) 0.0028(17)
C45 0.042(2) 0.041(3) 0.037(2) 0.009(2) -0.0015(18) 0.0014(18)
C44 0.029(2) 0.040(3) 0.057(3) 0.008(2) 0.0031(19) -0.0022(17)
C43 0.032(2) 0.040(3) 0.055(3) -0.005(2) -0.0064(19) -0.0064(17)
C42 0.0326(19) 0.044(3) 0.034(2) -0.0034(19) -0.0069(17) -0.0017(17)
C51 0.0239(17) 0.036(3) 0.031(2) 0.0020(19) -0.0042(15) -0.0018(15)
C56 0.0300(19) 0.039(3) 0.043(3) 0.004(2) -0.0068(17) -0.0003(18)
C55 0.047(2) 0.032(3) 0.048(3) -0.002(2) -0.004(2) -0.0003(19)
C54 0.040(2) 0.045(3) 0.047(3) 0.014(2) -0.0029(19) 0.0061(19)
C53 0.038(2) 0.051(3) 0.038(3) 0.008(2) -0.0078(18) 0.005(2)
C52 0.0371(19) 0.042(3) 0.032(2) -0.001(2) -0.0077(17) 0.0002(18)
C1 0.0256(17) 0.024(2) 0.026(2) 0.0005(17) -0.0067(15) -0.0051(14)
C6 0.0288(18) 0.031(2) 0.029(2) -0.0027(18) -0.0077(15) -0.0018(15)
C5 0.036(2) 0.035(2) 0.021(2) -0.0033(18) -0.0040(16) -0.0019(16)
C4 0.0279(18) 0.034(2) 0.031(2) -0.0018(18) -0.0091(16) -0.0008(15)
C3 0.0260(18) 0.031(2) 0.033(2) -0.0016(18) -0.0115(16) -0.0008(15)
C2 0.0274(18) 0.029(2) 0.023(2) -0.0028(17) -0.0044(15) -0.0013(15)
C21 0.0226(17) 0.033(2) 0.023(2) -0.0017(18) -0.0024(15) -0.0008(15)
C22 0.0305(19) 0.050(3) 0.028(2) -0.001(2) -0.0128(15) -0.0007(18)
C23 0.042(2) 0.031(2) 0.042(3) 0.0053(19) -0.0092(18) -0.0082(18)
C24 0.033(2) 0.042(3) 0.039(3) -0.005(2) -0.0060(17) -0.0090(18)
C25 0.0278(19) 0.039(3) 0.039(2) -0.009(2) -0.0109(16) 0.0000(17)
C26 0.0306(19) 0.029(2) 0.029(2) -0.0034(18) -0.0069(16) -0.0024(16)
C11 0.0206(16) 0.034(2) 0.030(2) -0.0025(19) -0.0077(15) -0.0047(15)
C16 0.0328(19) 0.038(3) 0.028(2) 0.001(2) -0.0071(16) -0.0051(17)
C15 0.036(2) 0.038(3) 0.046(3) -0.004(2) -0.0087(19) -0.0007(18)
C14 0.042(2) 0.039(3) 0.047(3) 0.008(2) -0.0160(19) -0.0089(19)
C13 0.041(2) 0.049(3) 0.032(2) 0.003(2) -0.0047(17) -0.007(2)
C12 0.0350(19) 0.040(3) 0.038(3) -0.005(2) -0.0070(18) -0.0027(17)
C7 0.0231(19) 0.047(3) 0.035(2) -0.009(2) -0.0025(16) 0.0029(16)
C8 0.038(2) 0.078(4) 0.082(4) 0.013(3) 0.010(2) -0.009(2)
C10 0.037(2) 0.082(4) 0.067(3) -0.029(3) 0.0034(19) 0.000(2)
C9 0.029(2) 0.149(5) 0.049(3) -0.009(3) -0.0048(19) 0.022(2)
C31 0.047(2) 0.054(3) 0.031(2) 0.011(2) -0.0177(18) -0.016(2)
C32 0.049(2) 0.103(4) 0.067(3) 0.017(3) -0.025(2) 0.005(2)
C33 0.060(3) 0.121(4) 0.027(3) 0.007(3) -0.009(2) -0.008(2)
C34 0.041(2) 0.032(2) 0.033(2) 0.004(2) -0.0034(17) -0.0071(17)
C35 0.072(3) 0.050(3) 0.053(3) 0.001(2) -0.019(2) -0.024(2)
C36 0.113(3) 0.073(4) 0.088(4) 0.037(3) -0.066(3) -0.040(3)

loop_
_atom_type_symbol
_atom_type_description
_atom_type_scat_dispersion_real
_atom_type_scat_dispersion_imag
_atom_type_scat_source
C C 0.0033 0.0016 'International Tables Vol C Tables 4.2.6.8 and 6.1.1.4'
H H 0.0000 0.0000 'International Tables Vol C Tables 4.2.6.8 and 6.1.1.4'
O O 0.0106 0.0060 'International Tables Vol C Tables 4.2.6.8 and 6.1.1.4'
F F 0.0171 0.0103 'International Tables Vol C Tables 4.2.6.8 and 6.1.1.4'
P P 0.1023 0.0942 'International Tables Vol C Tables 4.2.6.8 and 6.1.1.4'
S S 0.1246 0.1234 'International Tables Vol C Tables 4.2.6.8 and 6.1.1.4'
Sn Sn -0.6537 1.4246 'International Tables Vol C Tables 4.2.6.8 and 6.1.1.4'

loop_
_geom_angle_atom_site_label_1
_geom_angle_atom_site_label_2
_geom_angle_atom_site_label_3
_geom_angle
C51 Sn1 C41 113.53(11)
C51 Sn1 C1 123.45(11)
C41 Sn1 C1 122.19(11)
C51 Sn1 O2 90.14(11)
C41 Sn1 O2 91.71(10)
C1 Sn1 O2 79.76(9)
C51 Sn1 S1 94.63(9)
C41 Sn1 S1 98.96(9)
C1 Sn1 S1 86.14(8)
O2 Sn1 S1 165.42(5)
O2 P2 O2' 117.12(13)
O2 P2 O2" 112.25(11)
O2' P2 O2" 104.33(12)
O2 P2 C6 107.05(13)
O2' P2 C6 104.15(13)
O2" P2 C6 111.74(13)
C11 P1 C21 107.01(15)
C11 P1 C2 110.30(16)
C21 P1 C2 105.61(14)
C11 P1 S1 112.18(11)
C21 P1 S1 111.91(11)
C2 P1 S1 109.61(10)
F1 P3 F5 90.79(15)
F1 P3 F6 179.80(18)
F5 P3 F6 89.05(17)
F1 P3 F2 91.58(18)
F5 P3 F2 177.3(2)
F6 P3 F2 88.58(17)
F1 P3 F4 90.76(14)
F5 P3 F4 91.01(14)
F6 P3 F4 89.11(13)
F2 P3 F4 90.32(14)
F1 P3 F3 89.15(14)
F5 P3 F3 90.99(16)
F6 P3 F3 90.98(14)
F2 P3 F3 87.68(16)
F4 P3 F3 177.99(15)
P1 S1 Sn1 96.38(4)
P2 O2 Sn1 117.39(10)
C34 O2" P2 124.04(19)
C31 O2' P2 126.10(19)
C42 C41 C46 117.7(3)
C42 C41 Sn1 120.1(3)
C46 C41 Sn1 121.8(2)
C45 C46 C41 120.8(3)
C44 C45 C46 120.3(3)
C43 C44 C45 120.2(3)
C44 C43 C42 119.7(3)
C43 C42 C41 121.3(3)
C56 C51 C52 116.5(3)
C56 C51 Sn1 122.9(3)
C52 C51 Sn1 120.5(3)
C55 C56 C51 121.6(3)
C56 C55 C54 120.3(4)
C53 C54 C55 119.6(4)
C52 C53 C54 119.8(4)
C53 C52 C51 122.3(3)
C2 C1 C6 117.2(2)
C2 C1 Sn1 123.4(2)
C6 C1 Sn1 119.1(2)
C1 C6 C5 121.2(3)
C1 C6 P2 116.1(2)
C5 C6 P2 122.7(2)
C4 C5 C6 121.7(3)
C3 C4 C5 116.3(3)
C3 C4 C7 122.9(3)
C5 C4 C7 120.7(3)
C4 C3 C2 122.6(3)
C1 C2 C3 120.7(3)
C1 C2 P1 119.4(2)
C3 C2 P1 119.9(2)
C22 C21 C26 119.7(3)
C22 C21 P1 119.2(2)
C26 C21 P1 120.9(3)
C23 C22 C21 120.5(3)
C24 C23 C22 119.1(3)
C25 C24 C23 120.9(3)
C24 C25 C26 120.4(3)
C21 C26 C25 119.4(3)
C16 C11 C12 118.1(3)
C16 C11 P1 121.8(3)
C12 C11 P1 119.7(3)
C15 C16 C11 120.9(3)
C16 C15 C14 120.1(3)
C13 C14 C15 120.2(4)
C12 C13 C14 119.9(3)
C13 C12 C11 120.8(3)
C9 C7 C10 109.8(3)
C9 C7 C4 112.1(3)
C10 C7 C4 111.6(3)
C9 C7 C8 109.0(3)
C10 C7 C8 106.9(3)
C4 C7 C8 107.3(3)
O2' C31 C33 106.1(3)
O2' C31 C32 108.1(3)
C33 C31 C32 113.1(3)
O2" C34 C36 110.0(3)
O2" C34 C35 105.3(3)
C36 C34 C35 113.4(3)

loop_
_geom_bond_atom_site_label_1
_geom_bond_atom_site_label_2
_geom_bond_distance
Sn1 C51 2.128(3)
Sn1 C41 2.129(3)
Sn1 C1 2.159(3)
Sn1 O2 2.278(2)
Sn1 S1 2.6296(9)
P2 O2 1.5013(19)
P2 O2' 1.542(2)
P2 O2" 1.562(2)
P2 C6 1.784(3)
P1 C11 1.781(4)
P1 C21 1.791(3)
P1 C2 1.804(3)
P1 S1 2.0063(11)
P3 F1 1.562(2)
P3 F5 1.563(2)
P3 F6 1.570(3)
P3 F2 1.575(3)
P3 F4 1.590(2)
P3 F3 1.593(3)
O2" C34 1.479(4)
O2' C31 1.482(4)
C41 C42 1.395(4)
C41 C46 1.396(4)
C46 C45 1.390(4)
C45 C44 1.376(4)
C44 C43 1.375(5)
C43 C42 1.393(4)
C51 C56 1.393(4)
C51 C52 1.404(4)
C56 C55 1.380(4)
C55 C54 1.385(5)
C54 C53 1.379(4)
C53 C52 1.374(5)
C1 C2 1.387(4)
C1 C6 1.397(4)
C6 C5 1.400(4)
C5 C4 1.389(4)
C4 C3 1.385(4)
C4 C7 1.529(4)
C3 C2 1.398(4)
C21 C22 1.387(4)
C21 C26 1.391(4)
C22 C23 1.387(4)
C23 C24 1.384(4)
C24 C25 1.363(5)
C25 C26 1.391(4)
C11 C16 1.392(4)
C11 C12 1.397(4)
C16 C15 1.370(5)
C15 C14 1.380(4)
C14 C13 1.375(4)
C13 C12 1.374(5)
C7 C9 1.497(4)
C7 C10 1.512(4)
C7 C8 1.548(5)
C31 C33 1.482(4)
C31 C32 1.497(4)
C34 C36 1.484(5)
C34 C35 1.492(4)

loop_
_geom_torsion_atom_site_label_1
_geom_torsion_atom_site_label_2
_geom_torsion_atom_site_label_3
_geom_torsion_atom_site_label_4
_geom_torsion
C11 P1 S1 Sn1 -101.44(12)
C21 P1 S1 Sn1 138.26(12)
C2 P1 S1 Sn1 21.44(11)
C51 Sn1 S1 P1 -137.93(9)
C41 Sn1 S1 P1 107.35(9)
C1 Sn1 S1 P1 -14.65(9)
O2 Sn1 S1 P1 -29.2(3)
O2' P2 O2 Sn1 -115.29(13)
O2" P2 O2 Sn1 124.06(13)
C6 P2 O2 Sn1 1.10(18)
C51 Sn1 O2 P2 119.78(15)
C41 Sn1 O2 P2 -126.68(15)
C1 Sn1 O2 P2 -4.26(14)
S1 Sn1 O2 P2 10.5(3)
O2 P2 O2" C34 -32.5(3)
O2' P2 O2" C34 -160.3(2)
C6 P2 O2" C34 87.8(2)
O2 P2 O2' C31 -79.1(3)
O2" P2 O2' C31 45.6(3)
C6 P2 O2' C31 162.9(2)
C51 Sn1 C41 C42 75.4(3)
C1 Sn1 C41 C42 -94.5(3)
O2 Sn1 C41 C42 -15.5(2)
S1 Sn1 C41 C42 174.4(2)
C51 Sn1 C41 C46 -97.8(3)
C1 Sn1 C41 C46 92.4(3)
O2 Sn1 C41 C46 171.3(2)
S1 Sn1 C41 C46 1.3(3)
C42 C41 C46 C45 -1.5(5)
Sn1 C41 C46 C45 171.8(2)
C41 C46 C45 C44 0.3(5)
C46 C45 C44 C43 1.6(5)
C45 C44 C43 C42 -2.2(5)
C44 C43 C42 C41 1.0(5)
C46 C41 C42 C43 0.8(5)
Sn1 C41 C42 C43 -172.6(2)
C41 Sn1 C51 C56 102.8(3)
C1 Sn1 C51 C56 -87.4(3)
O2 Sn1 C51 C56 -165.2(2)
S1 Sn1 C51 C56 1.0(2)
C41 Sn1 C51 C52 -72.3(3)
C1 Sn1 C51 C52 97.4(3)
O2 Sn1 C51 C52 19.6(2)
S1 Sn1 C51 C52 -174.2(2)
C52 C51 C56 C55 0.7(5)
Sn1 C51 C56 C55 -174.7(2)
C51 C56 C55 C54 -0.3(5)
C56 C55 C54 C53 -0.6(5)
C55 C54 C53 C52 1.1(5)
C54 C53 C52 C51 -0.7(5)
C56 C51 C52 C53 -0.2(5)
Sn1 C51 C52 C53 175.3(2)
C51 Sn1 C1 C2 97.9(3)
C41 Sn1 C1 C2 -93.2(3)
O2 Sn1 C1 C2 -178.7(3)
S1 Sn1 C1 C2 4.9(3)
C51 Sn1 C1 C6 -75.8(3)
C41 Sn1 C1 C6 93.0(3)
O2 Sn1 C1 C6 7.5(2)
S1 Sn1 C1 C6 -168.8(3)
C2 C1 C6 C5 -3.3(5)
Sn1 C1 C6 C5 170.9(2)
C2 C1 C6 P2 176.8(2)
Sn1 C1 C6 P2 -9.0(3)
O2 P2 C6 C1 4.9(3)
O2' P2 C6 C1 129.6(3)
O2" P2 C6 C1 -118.4(3)
O2 P2 C6 C5 -175.0(3)
O2' P2 C6 C5 -50.3(3)
O2" P2 C6 C5 61.7(3)
C1 C6 C5 C4 0.8(5)
P2 C6 C5 C4 -179.3(3)
C6 C5 C4 C3 2.1(5)
C6 C5 C4 C7 -175.0(3)
C5 C4 C3 C2 -2.6(5)
C7 C4 C3 C2 174.5(3)
C6 C1 C2 C3 2.8(5)
Sn1 C1 C2 C3 -171.0(2)
C6 C1 C2 P1 -176.3(2)
Sn1 C1 C2 P1 9.8(4)
C4 C3 C2 C1 0.1(5)
C4 C3 C2 P1 179.2(3)
C11 P1 C2 C1 100.6(3)
C21 P1 C2 C1 -144.1(3)
S1 P1 C2 C1 -23.4(3)
C11 P1 C2 C3 -78.6(3)
C21 P1 C2 C3 36.7(3)
S1 P1 C2 C3 157.5(2)
C11 P1 C21 C22 -179.9(2)
C2 P1 C21 C22 62.5(3)
S1 P1 C21 C22 -56.7(3)
C11 P1 C21 C26 5.0(3)
C2 P1 C21 C26 -112.5(3)
S1 P1 C21 C26 128.3(2)
C26 C21 C22 C23 0.2(5)
P1 C21 C22 C23 -174.9(2)
C21 C22 C23 C24 0.6(5)
C22 C23 C24 C25 -1.5(5)
C23 C24 C25 C26 1.6(5)
C22 C21 C26 C25 -0.2(4)
P1 C21 C26 C25 174.8(2)
C24 C25 C26 C21 -0.8(5)
C21 P1 C11 C16 -90.4(3)
C2 P1 C11 C16 24.0(3)
S1 P1 C11 C16 146.5(2)
C21 P1 C11 C12 82.8(3)
C2 P1 C11 C12 -162.8(2)
S1 P1 C11 C12 -40.3(3)
C12 C11 C16 C15 -0.8(4)
P1 C11 C16 C15 172.6(2)
C11 C16 C15 C14 -0.6(5)
C16 C15 C14 C13 1.9(5)
C15 C14 C13 C12 -1.7(5)
C14 C13 C12 C11 0.3(5)
C16 C11 C12 C13 0.9(5)
P1 C11 C12 C13 -172.6(2)
C3 C4 C7 C9 20.1(5)
C5 C4 C7 C9 -163.0(3)
C3 C4 C7 C10 143.6(4)
C5 C4 C7 C10 -39.4(5)
C3 C4 C7 C8 -99.6(4)
C5 C4 C7 C8 77.4(4)
P2 O2' C31 C33 -147.0(3)
P2 O2' C31 C32 91.4(3)
P2 O2" C34 C36 -79.6(3)
P2 O2" C34 C35 158.0(2)
